data_7056048
loop_
_publ_author_name
'Durini, Sara'
'Ardizzoia, G. Attilio'
'Therrien, Bruno'
'Brenna, Stefano'

_publ_section_title
;
 Tuning the fluorescence emission in mononuclear heteroleptic trigonal
 silver(i) complexes
;
_journal_issue 8
_journal_name_full 'New J. Chem.'
_journal_page_first 3006
_journal_paper_doi 10.1039/C6NJ04058F
_journal_volume 41
_journal_year 2017
_chemical_formula_moiety 'C26 H24 Ag N3 O P, N O3'
_chemical_formula_sum 'C26 H24 Ag N4 O4 P'
_chemical_formula_weight 595.33
_space_group_crystal_system triclinic
_space_group_IT_number 2
_space_group_name_Hall '-P 1'
_space_group_name_H-M_alt 'P -1'
_symmetry_space_group_name_Hall '-P 1'
_symmetry_space_group_name_H-M 'P -1'
_atom_sites_solution_hydrogens mixed
_audit_creation_method SHELXL-2014/7
_audit_update_record
;
2016-12-05 deposited with the CCDC.
2017-03-08 downloaded from the CCDC.
;
_cell_angle_alpha 95.769(7)
_cell_angle_beta 97.078(6)
_cell_angle_gamma 94.544(7)
_cell_formula_units_Z 2
_cell_length_a 8.3612(7)
_cell_length_b 10.4096(9)
_cell_length_c 14.7569(11)
_cell_measurement_reflns_used 8000
_cell_measurement_temperature 203(2)
_cell_measurement_theta_max 28.70
_cell_measurement_theta_min 2.20
_cell_volume 1262.68(18)
_computing_cell_refinement 'CELL (Stoe IPDS Software, 2000)'
_computing_data_collection 'EXPOSE (Stoe IPDS Software, 2000)'
_computing_data_reduction 'INTEGRATE (Stoe IPDS Software, 2000)'
_computing_molecular_graphics 'ORTEP (Farrugia, 1997)'
_computing_publication_material 'SHELXL-2014/7 (Sheldrick, 2014)'
_computing_structure_refinement 'SHELXL-2014/7 (Sheldrick, 2014)'
_computing_structure_solution 'SHELXS-97 (Sheldrick, 1990)'
_diffrn_ambient_temperature 203(2)
_diffrn_detector_area_resol_mean 0.81\%A
_diffrn_measured_fraction_theta_full 1.000
_diffrn_measured_fraction_theta_max 0.994
_diffrn_measurement_device_type 'STOE IPDS'
_diffrn_measurement_method 'phi oscillation'
_diffrn_radiation_type MoK\a
_diffrn_radiation_wavelength 0.71073
_diffrn_reflns_av_R_equivalents 0.0687
_diffrn_reflns_av_unetI/netI 0.0700
_diffrn_reflns_Laue_measured_fraction_full 1.000
_diffrn_reflns_Laue_measured_fraction_max 0.994
_diffrn_reflns_limit_h_max 11
_diffrn_reflns_limit_h_min -11
_diffrn_reflns_limit_k_max 14
_diffrn_reflns_limit_k_min -14
_diffrn_reflns_limit_l_max 20
_diffrn_reflns_limit_l_min -19
_diffrn_reflns_number 21116
_diffrn_reflns_point_group_measured_fraction_full 1.000
_diffrn_reflns_point_group_measured_fraction_max 0.994
_diffrn_reflns_theta_full 25.242
_diffrn_reflns_theta_max 29.228
_diffrn_reflns_theta_min 1.975
_diffrn_source 'fine-focus sealed tube'
_exptl_absorpt_coefficient_mu 0.902
_exptl_absorpt_correction_type none
_exptl_crystal_colour yellow
_exptl_crystal_density_diffrn 1.566
_exptl_crystal_description block
_exptl_crystal_F_000 604
_exptl_crystal_size_max 0.19
_exptl_crystal_size_mid 0.16
_exptl_crystal_size_min 0.15
_refine_diff_density_max 0.534
_refine_diff_density_min -0.853
_refine_diff_density_rms 0.075
_refine_ls_extinction_method none
_refine_ls_goodness_of_fit_ref 0.816
_refine_ls_hydrogen_treatment mixed
_refine_ls_matrix_type full
_refine_ls_number_parameters 331
_refine_ls_number_reflns 6829
_refine_ls_number_restraints 0
_refine_ls_restrained_S_all 0.816
_refine_ls_R_factor_all 0.0465
_refine_ls_R_factor_gt 0.0281
_refine_ls_shift/su_max 0.001
_refine_ls_shift/su_mean 0.000
_refine_ls_structure_factor_coef Fsqd
_refine_ls_weighting_details 'w=1/[\s^2^(Fo^2^)+(0.0198P)^2^] where P=(Fo^2^+2Fc^2^)/3'
_refine_ls_weighting_scheme calc
_refine_ls_wR_factor_gt 0.0549
_refine_ls_wR_factor_ref 0.0572
_reflns_Friedel_coverage 0.000
_reflns_number_gt 5046
_reflns_number_total 6829
_reflns_threshold_expression 'I > 2\s(I)'
_cod_data_source_file c6nj04058f2.cif
_cod_data_source_block D:complex2
_cod_depositor_comments 'Adding full bibliography for 7056048--7056051.cif.'
_cod_database_code 7056048
_shelx_shelxl_version_number 2014/7
_shelx_space_group_comment
;
The symmetry employed for this shelxl refinement is uniquely defined
by the following loop, which should always be used as a source of
symmetry information in preference to the above space-group names.
They are only intended as comments.
;

loop_
_space_group_symop_operation_xyz
'x, y, z'
'-x, -y, -z'

loop_
_atom_site_label
_atom_site_type_symbol
_atom_site_fract_x
_atom_site_fract_y
_atom_site_fract_z
_atom_site_U_iso_or_equiv
_atom_site_adp_type
_atom_site_occupancy
_atom_site_site_symmetry_order
_atom_site_calc_flag
_atom_site_refinement_flags_posn
_atom_site_refinement_flags_adp
C1 C -0.2024(3) 0.4664(2) 0.16898(14) 0.0313(5) Uani 1 1 d . .
H1 H -0.2050 0.4327 0.2248 0.038 Uiso 1 1 calc R U
C2 C -0.3158(3) 0.4140(2) 0.09572(15) 0.0324(5) Uani 1 1 d . .
H2 H -0.3935 0.3477 0.1021 0.039 Uiso 1 1 calc R U
C3 C -0.3096(3) 0.4638(2) 0.01261(14) 0.0292(5) Uani 1 1 d . .
H3 H -0.3818 0.4293 -0.0387 0.035 Uiso 1 1 calc R U
C4 C -0.1961(3) 0.5646(2) 0.00613(13) 0.0263(4) Uani 1 1 d . .
H4 H -0.1927 0.6001 -0.0491 0.032 Uiso 1 1 calc R U
C5 C -0.0859(2) 0.61309(19) 0.08339(12) 0.0211(4) Uani 1 1 d . .
C6 C 0.0414(2) 0.71645(19) 0.08162(12) 0.0205(4) Uani 1 1 d . .
C7 C 0.0704(2) 0.80090(19) 0.01651(12) 0.0210(4) Uani 1 1 d . .
C8 C -0.0072(3) 0.8296(2) -0.06980(12) 0.0260(4) Uani 1 1 d . .
H8 H -0.1054 0.7847 -0.0957 0.031 Uiso 1 1 calc R U
C9 C 0.0634(3) 0.9228(2) -0.11382(13) 0.0294(5) Uani 1 1 d . .
H9 H 0.0126 0.9415 -0.1700 0.035 Uiso 1 1 calc R U
C10 C 0.2139(3) 0.9923(2) -0.07535(13) 0.0278(5) Uani 1 1 d . .
H10 H 0.2615 1.0545 -0.1072 0.033 Uiso 1 1 calc R U
C11 C 0.2879(3) 0.9684(2) 0.00711(13) 0.0244(4) Uani 1 1 d . .
H11 H 0.3856 1.0144 0.0327 0.029 Uiso 1 1 calc R U
C12 C 0.2689(2) 0.83367(18) 0.13627(12) 0.0209(4) Uani 1 1 d . .
C13 C 0.4238(2) 0.87994(19) 0.19271(12) 0.0214(4) Uani 1 1 d . .
C14 C 0.5302(3) 0.7893(2) 0.21802(13) 0.0261(4) Uani 1 1 d . .
H14 H 0.5026 0.7019 0.1979 0.031 Uiso 1 1 calc R U
C15 C 0.6765(3) 0.8274(2) 0.27277(14) 0.0298(5) Uani 1 1 d . .
H15 H 0.7468 0.7663 0.2893 0.036 Uiso 1 1 calc R U
C16 C 0.7166(3) 0.9577(2) 0.30250(13) 0.0277(5) Uani 1 1 d . .
H16 H 0.8151 0.9840 0.3388 0.033 Uiso 1 1 calc R U
C17 C 0.6126(3) 1.0492(2) 0.27910(13) 0.0254(4) Uani 1 1 d . .
H17 H 0.6412 1.1363 0.3000 0.031 Uiso 1 1 calc R U
C18 C 0.4647(2) 1.01169(19) 0.22423(12) 0.0223(4) Uani 1 1 d . .
C19 C 0.4127(3) 0.7662(2) 0.46681(16) 0.0375(6) Uani 1 1 d . .
H19A H 0.4453 0.7732 0.5320 0.056 Uiso 1 1 calc R U
H19B H 0.3926 0.8502 0.4489 0.056 Uiso 1 1 calc R U
H19C H 0.4973 0.7330 0.4354 0.056 Uiso 1 1 calc R U
C20 C 0.2841(3) 0.5096(2) 0.48584(14) 0.0303(5) Uani 1 1 d . .
H20A H 0.3372 0.5322 0.5475 0.045 Uiso 1 1 calc R U
H20B H 0.3559 0.4669 0.4494 0.045 Uiso 1 1 calc R U
H20C H 0.1883 0.4525 0.4865 0.045 Uiso 1 1 calc R U
C21 C 0.0903(2) 0.72325(19) 0.51161(12) 0.0228(4) Uani 1 1 d . .
C22 C 0.0896(3) 0.6948(2) 0.60205(13) 0.0309(5) Uani 1 1 d . .
H22 H 0.1641 0.6417 0.6266 0.037 Uiso 1 1 calc R U
C23 C -0.0206(3) 0.7445(2) 0.65558(14) 0.0385(6) Uani 1 1 d . .
H23 H -0.0209 0.7232 0.7153 0.046 Uiso 1 1 calc R U
C24 C -0.1302(3) 0.8256(2) 0.62070(16) 0.0391(6) Uani 1 1 d . .
H24 H -0.2038 0.8594 0.6568 0.047 Uiso 1 1 calc R U
C25 C -0.1295(3) 0.8562(2) 0.53148(16) 0.0369(5) Uani 1 1 d . .
H25 H -0.2022 0.9115 0.5078 0.044 Uiso 1 1 calc R U
C26 C -0.0209(3) 0.8047(2) 0.47750(14) 0.0297(5) Uani 1 1 d . .
H26 H -0.0224 0.8249 0.4174 0.036 Uiso 1 1 calc R U
Ag Ag 0.13249(2) 0.63165(2) 0.27851(2) 0.02651(5) Uani 1 1 d . .
N1 N -0.0890(2) 0.56292(17) 0.16421(11) 0.0246(4) Uani 1 1 d . .
N2 N 0.1660(2) 0.73971(16) 0.15363(10) 0.0218(3) Uani 1 1 d . .
N3 N 0.2159(2) 0.87461(15) 0.05267(10) 0.0204(3) Uani 1 1 d . .
N4 N 0.4232(2) 0.42458(17) 0.26580(11) 0.0269(4) Uani 1 1 d . .
O1 O 0.35744(19) 1.09733(15) 0.19967(10) 0.0291(3) Uani 1 1 d . .
H1O H 0.391(4) 1.165(3) 0.226(2) 0.052(9) Uiso 1 1 d . .
O2 O 0.4870(2) 0.53091(15) 0.30300(11) 0.0416(4) Uani 1 1 d . .
O3 O 0.4960(2) 0.32497(15) 0.27899(13) 0.0421(4) Uani 1 1 d . .
O4 O 0.2888(2) 0.41288(18) 0.21722(11) 0.0438(4) Uani 1 1 d . .
P P 0.22862(6) 0.65619(5) 0.43679(3) 0.02121(11) Uani 1 1 d . .

loop_
_atom_site_aniso_label
_atom_site_aniso_U_11
_atom_site_aniso_U_22
_atom_site_aniso_U_33
_atom_site_aniso_U_23
_atom_site_aniso_U_13
_atom_site_aniso_U_12
C1 0.0273(12) 0.0376(12) 0.0287(10) 0.0085(9) 0.0001(9) 0.0012(10)
C2 0.0237(11) 0.0341(12) 0.0369(11) -0.0008(9) 0.0014(9) -0.0026(9)
C3 0.0218(11) 0.0343(12) 0.0283(10) -0.0069(8) -0.0024(8) 0.0053(9)
C4 0.0262(11) 0.0315(11) 0.0196(9) -0.0005(8) -0.0025(8) 0.0065(9)
C5 0.0188(10) 0.0258(10) 0.0186(8) -0.0002(7) 0.0004(7) 0.0085(8)
C6 0.0197(10) 0.0241(10) 0.0172(8) 0.0012(7) -0.0013(7) 0.0068(8)
C7 0.0220(10) 0.0243(10) 0.0168(8) -0.0008(7) 0.0017(7) 0.0071(8)
C8 0.0260(11) 0.0344(11) 0.0178(8) 0.0019(8) -0.0010(8) 0.0114(9)
C9 0.0366(13) 0.0367(12) 0.0164(8) 0.0046(8) 0.0017(8) 0.0139(10)
C10 0.0349(12) 0.0317(11) 0.0208(9) 0.0086(8) 0.0092(8) 0.0108(10)
C11 0.0259(11) 0.0280(11) 0.0213(9) 0.0038(8) 0.0082(8) 0.0052(9)
C12 0.0239(10) 0.0213(9) 0.0171(8) 0.0020(7) -0.0002(7) 0.0042(8)
C13 0.0223(10) 0.0249(10) 0.0166(8) 0.0037(7) 0.0001(7) 0.0019(8)
C14 0.0297(12) 0.0219(10) 0.0257(9) 0.0056(8) -0.0032(8) 0.0032(8)
C15 0.0289(12) 0.0297(11) 0.0305(10) 0.0103(8) -0.0058(9) 0.0070(9)
C16 0.0230(11) 0.0332(11) 0.0247(9) 0.0055(8) -0.0061(8) 0.0015(9)
C17 0.0274(11) 0.0254(10) 0.0219(9) 0.0004(8) -0.0001(8) 0.0004(9)
C18 0.0232(11) 0.0248(10) 0.0194(8) 0.0021(7) 0.0030(7) 0.0062(8)
C19 0.0332(13) 0.0393(13) 0.0366(12) -0.0030(10) 0.0063(10) -0.0106(11)
C20 0.0289(12) 0.0329(12) 0.0291(10) 0.0088(9) -0.0020(9) 0.0054(9)
C21 0.0208(10) 0.0274(10) 0.0184(8) 0.0009(7) -0.0008(7) -0.0025(8)
C22 0.0350(13) 0.0362(12) 0.0213(9) 0.0049(8) 0.0021(9) 0.0030(10)
C23 0.0480(15) 0.0451(14) 0.0213(10) 0.0009(9) 0.0078(10) -0.0029(12)
C24 0.0352(14) 0.0446(14) 0.0364(12) -0.0093(10) 0.0140(10) -0.0008(11)
C25 0.0285(13) 0.0426(14) 0.0406(12) 0.0031(10) 0.0057(10) 0.0103(10)
C26 0.0272(12) 0.0378(12) 0.0247(9) 0.0056(9) 0.0028(8) 0.0046(10)
Ag 0.02988(9) 0.03392(9) 0.01543(6) 0.00404(5) -0.00222(5) 0.00762(6)
N1 0.0202(9) 0.0304(9) 0.0228(8) 0.0047(7) -0.0002(7) 0.0029(7)
N2 0.0225(9) 0.0248(9) 0.0165(7) 0.0011(6) -0.0032(6) 0.0034(7)
N3 0.0225(9) 0.0217(8) 0.0170(7) 0.0024(6) 0.0003(6) 0.0051(7)
N4 0.0343(10) 0.0264(9) 0.0219(8) 0.0056(7) 0.0055(7) 0.0080(8)
O1 0.0270(8) 0.0249(8) 0.0332(8) -0.0036(6) -0.0034(6) 0.0097(7)
O2 0.0567(12) 0.0222(8) 0.0444(9) 0.0011(7) 0.0034(8) 0.0020(8)
O3 0.0374(10) 0.0212(8) 0.0652(11) 0.0040(7) -0.0081(8) 0.0112(7)
O4 0.0413(10) 0.0543(11) 0.0332(8) 0.0026(8) -0.0112(7) 0.0160(9)
P 0.0204(3) 0.0257(3) 0.0164(2) 0.00366(18) -0.00148(19) -0.0007(2)

loop_
_atom_type_symbol
_atom_type_description
_atom_type_scat_dispersion_real
_atom_type_scat_dispersion_imag
_atom_type_scat_source
C C 0.0033 0.0016 'International Tables Vol C Tables 4.2.6.8 and 6.1.1.4'
H H 0.0000 0.0000 'International Tables Vol C Tables 4.2.6.8 and 6.1.1.4'
Ag Ag -0.8971 1.1015 'International Tables Vol C Tables 4.2.6.8 and 6.1.1.4'
N N 0.0061 0.0033 'International Tables Vol C Tables 4.2.6.8 and 6.1.1.4'
O O 0.0106 0.0060 'International Tables Vol C Tables 4.2.6.8 and 6.1.1.4'
P P 0.1023 0.0942 'International Tables Vol C Tables 4.2.6.8 and 6.1.1.4'

loop_
_geom_angle_atom_site_label_1
_geom_angle_atom_site_label_2
_geom_angle_atom_site_label_3
_geom_angle
N1 C1 C2 123.8(2)
N1 C1 H1 118.1
C2 C1 H1 118.1
C1 C2 C3 117.7(2)
C1 C2 H2 121.2
C3 C2 H2 121.2
C4 C3 C2 119.74(18)
C4 C3 H3 120.1
C2 C3 H3 120.1
C3 C4 C5 119.31(19)
C3 C4 H4 120.3
C5 C4 H4 120.3
N1 C5 C4 121.20(19)
N1 C5 C6 115.94(15)
C4 C5 C6 122.82(17)
N2 C6 C7 108.50(17)
N2 C6 C5 119.20(16)
C7 C6 C5 132.26(16)
C6 C7 N3 105.19(15)
C6 C7 C8 137.60(19)
N3 C7 C8 117.19(18)
C9 C8 C7 119.53(19)
C9 C8 H8 120.2
C7 C8 H8 120.2
C8 C9 C10 121.05(17)
C8 C9 H9 119.5
C10 C9 H9 119.5
C11 C10 C9 120.4(2)
C11 C10 H10 119.8
C9 C10 H10 119.8
C10 C11 N3 118.86(19)
C10 C11 H11 120.6
N3 C11 H11 120.6
N2 C12 N3 109.50(16)
N2 C12 C13 125.46(16)
N3 C12 C13 124.82(18)
C14 C13 C18 119.42(17)
C14 C13 C12 118.64(18)
C18 C13 C12 121.90(18)
C15 C14 C13 121.01(19)
C15 C14 H14 119.5
C13 C14 H14 119.5
C16 C15 C14 119.12(19)
C16 C15 H15 120.4
C14 C15 H15 120.4
C17 C16 C15 120.96(19)
C17 C16 H16 119.5
C15 C16 H16 119.5
C16 C17 C18 120.34(19)
C16 C17 H17 119.8
C18 C17 H17 119.8
O1 C18 C17 122.82(18)
O1 C18 C13 118.04(17)
C17 C18 C13 119.14(18)
P C19 H19A 109.5
P C19 H19B 109.5
H19A C19 H19B 109.5
P C19 H19C 109.5
H19A C19 H19C 109.5
H19B C19 H19C 109.5
P C20 H20A 109.5
P C20 H20B 109.5
H20A C20 H20B 109.5
P C20 H20C 109.5
H20A C20 H20C 109.5
H20B C20 H20C 109.5
C26 C21 C22 118.1(2)
C26 C21 P 119.17(15)
C22 C21 P 122.72(17)
C23 C22 C21 120.9(2)
C23 C22 H22 119.5
C21 C22 H22 119.5
C22 C23 C24 120.3(2)
C22 C23 H23 119.9
C24 C23 H23 119.9
C23 C24 C25 119.5(2)
C23 C24 H24 120.2
C25 C24 H24 120.2
C26 C25 C24 120.1(2)
C26 C25 H25 119.9
C24 C25 H25 119.9
C25 C26 C21 121.1(2)
C25 C26 H26 119.5
C21 C26 H26 119.5
N2 Ag P 137.66(4)
N2 Ag N1 72.07(6)
P Ag N1 146.15(5)
C1 N1 C5 118.23(16)
C1 N1 Ag 124.93(13)
C5 N1 Ag 116.12(13)
C12 N2 C6 108.78(15)
C12 N2 Ag 134.97(12)
C6 N2 Ag 115.66(13)
C12 N3 C11 129.00(17)
C12 N3 C7 108.03(16)
C11 N3 C7 122.96(15)
O2 N4 O4 121.97(18)
O2 N4 O3 118.51(18)
O4 N4 O3 119.51(18)
C18 O1 H1O 107(2)
C20 P C19 102.97(11)
C20 P C21 104.08(10)
C19 P C21 103.49(10)
C20 P Ag 116.21(7)
C19 P Ag 113.21(8)
C21 P Ag 115.31(6)

loop_
_geom_bond_atom_site_label_1
_geom_bond_atom_site_label_2
_geom_bond_distance
C1 N1 1.338(3)
C1 C2 1.383(3)
C1 H1 0.9300
C2 C3 1.384(3)
C2 H2 0.9300
C3 C4 1.377(3)
C3 H3 0.9300
C4 C5 1.398(2)
C4 H4 0.9300
C5 N1 1.352(2)
C5 C6 1.457(3)
C6 N2 1.381(2)
C6 C7 1.396(3)
C7 N3 1.401(2)
C7 C8 1.427(2)
C8 C9 1.357(3)
C8 H8 0.9300
C9 C10 1.424(3)
C9 H9 0.9300
C10 C11 1.351(3)
C10 H10 0.9300
C11 N3 1.381(3)
C11 H11 0.9300
C12 N2 1.317(3)
C12 N3 1.379(2)
C12 C13 1.469(3)
C13 C14 1.394(3)
C13 C18 1.404(3)
C14 C15 1.387(3)
C14 H14 0.9300
C15 C16 1.384(3)
C15 H15 0.9300
C16 C17 1.381(3)
C16 H16 0.9300
C17 C18 1.397(3)
C17 H17 0.9300
C18 O1 1.357(2)
C19 P 1.824(2)
C19 H19A 0.9600
C19 H19B 0.9600
C19 H19C 0.9600
C20 P 1.821(2)
C20 H20A 0.9600
C20 H20B 0.9600
C20 H20C 0.9600
C21 C26 1.390(3)
C21 C22 1.396(3)
C21 P 1.825(2)
C22 C23 1.383(3)
C22 H22 0.9300
C23 C24 1.383(4)
C23 H23 0.9300
C24 C25 1.386(3)
C24 H24 0.9300
C25 C26 1.385(3)
C25 H25 0.9300
C26 H26 0.9300
Ag N2 2.2877(16)
Ag P 2.3562(5)
Ag N1 2.3590(16)
N4 O2 1.234(2)
N4 O4 1.246(2)
N4 O3 1.263(2)
O1 H1O 0.79(3)

loop_
_geom_torsion_atom_site_label_1
_geom_torsion_atom_site_label_2
_geom_torsion_atom_site_label_3
_geom_torsion_atom_site_label_4
_geom_torsion
N1 C1 C2 C3 0.8(4)
C1 C2 C3 C4 -1.9(3)
C2 C3 C4 C5 1.6(3)
C3 C4 C5 N1 -0.1(3)
C3 C4 C5 C6 177.84(19)
N1 C5 C6 N2 12.1(3)
C4 C5 C6 N2 -165.96(19)
N1 C5 C6 C7 -170.7(2)
C4 C5 C6 C7 11.3(3)
N2 C6 C7 N3 -0.1(2)
C5 C6 C7 N3 -177.5(2)
N2 C6 C7 C8 -178.7(2)
C5 C6 C7 C8 3.9(4)
C6 C7 C8 C9 -179.8(2)
N3 C7 C8 C9 1.7(3)
C7 C8 C9 C10 0.1(3)
C8 C9 C10 C11 -1.4(3)
C9 C10 C11 N3 0.7(3)
N2 C12 C13 C14 50.1(3)
N3 C12 C13 C14 -123.9(2)
N2 C12 C13 C18 -127.6(2)
N3 C12 C13 C18 58.4(3)
C18 C13 C14 C15 -0.9(3)
C12 C13 C14 C15 -178.68(19)
C13 C14 C15 C16 0.0(3)
C14 C15 C16 C17 0.6(3)
C15 C16 C17 C18 -0.4(3)
C16 C17 C18 O1 179.55(19)
C16 C17 C18 C13 -0.5(3)
C14 C13 C18 O1 -178.94(18)
C12 C13 C18 O1 -1.2(3)
C14 C13 C18 C17 1.1(3)
C12 C13 C18 C17 178.81(18)
C26 C21 C22 C23 1.1(3)
P C21 C22 C23 -178.00(17)
C21 C22 C23 C24 -1.3(4)
C22 C23 C24 C25 0.4(4)
C23 C24 C25 C26 0.7(4)
C24 C25 C26 C21 -0.9(4)
C22 C21 C26 C25 0.0(3)
P C21 C26 C25 179.09(17)
C2 C1 N1 C5 0.6(3)
C2 C1 N1 Ag -169.20(18)
C4 C5 N1 C1 -1.0(3)
C6 C5 N1 C1 -179.07(19)
C4 C5 N1 Ag 169.72(15)
C6 C5 N1 Ag -8.3(2)
N3 C12 N2 C6 -0.2(2)
C13 C12 N2 C6 -174.99(18)
N3 C12 N2 Ag -170.62(13)
C13 C12 N2 Ag 14.6(3)
C7 C6 N2 C12 0.2(2)
C5 C6 N2 C12 178.02(17)
C7 C6 N2 Ag 172.67(13)
C5 C6 N2 Ag -9.5(2)
N2 C12 N3 C11 -178.44(18)
C13 C12 N3 C11 -3.6(3)
N2 C12 N3 C7 0.2(2)
C13 C12 N3 C7 174.98(18)
C10 C11 N3 C12 179.62(19)
C10 C11 N3 C7 1.2(3)
C6 C7 N3 C12 0.0(2)
C8 C7 N3 C12 178.89(18)
C6 C7 N3 C11 178.66(18)
C8 C7 N3 C11 -2.4(3)
C26 C21 P C20 -156.02(17)
C22 C21 P C20 23.0(2)
C26 C21 P C19 96.64(18)
C22 C21 P C19 -84.30(19)
C26 C21 P Ag -27.53(19)
C22 C21 P Ag 151.53(15)
